data_1575913
loop_
_publ_author_name
'Mang, Andr&#xe9;'
'Beltako, Katawoura'
'Kadriu, Besa'
'Linseis, Michael'
'Pauly, Fabian'
'Winter, Rainer F.'

_publ_section_title
;
 Break-junction studies on paddle-wheel complexes with four lateral anchor
 groups: small influence of metal-metal bond order.
;
_journal_issue 41
_journal_name_full Nanoscale
_journal_page_first 24226
_journal_page_last 24240
_journal_paper_doi 10.1039/d5nr01695a
_journal_volume 17
_journal_year 2025
_chemical_formula_moiety 'C18 H15 N3'
_chemical_formula_sum 'C18 H15 N3'
_chemical_formula_weight 273.33
_space_group_crystal_system monoclinic
_space_group_IT_number 14
_space_group_name_Hall '-P 2yn'
_space_group_name_H-M_alt 'P 1 21/n 1'
_atom_sites_solution_hydrogens geom
_atom_sites_solution_primary dual
_audit_creation_date 2023-09-04
_audit_creation_method
;
Olex2 1.5
(compiled 2022.04.07 svn.rca3783a0 for OlexSys, GUI svn.r6498)
;
_audit_update_record
;
2025-04-01 deposited with the CCDC.	2025-09-17 downloaded from the CCDC.
;
_cell_angle_alpha 90
_cell_angle_beta 102.287(4)
_cell_angle_gamma 90
_cell_formula_units_Z 4
_cell_length_a 10.0004(6)
_cell_length_b 11.1515(4)
_cell_length_c 13.0098(7)
_cell_measurement_reflns_used 7630
_cell_measurement_temperature 100
_cell_measurement_theta_max 28.07
_cell_measurement_theta_min 2.34
_cell_volume 1417.61(13)
_computing_cell_refinement
;
X-Area Recipe 1.33.0.0 (STOE, 2015)
;
_computing_data_collection
;
X-Area WinXpose 2.0.22.0 (STOE, 2016)
;
_computing_data_reduction
;
X-Area Integrate 1.74.2.0 (STOE, 2018)
X-Area LANA 1.75.3.0 (STOE, 2018)
;
_computing_molecular_graphics 'Olex2 1.5 (Dolomanov et al., 2009)'
_computing_publication_material
;
STOE & Cie GmbH, X-Area, software package for collecting single-crystal or
multi-domain crystal data on STOE area-detector diffractometers, for image 
processing, for the correction and scaling of reflection intensities and 
for outlier rejection, version 1.86, Darmstadt 2018
;
_computing_structure_refinement 'SHELXL 2019/2 (Sheldrick, 2015)'
_computing_structure_solution 'SHELXT  (Sheldrick, 2015)'
_diffrn_ambient_temperature 100
_diffrn_detector 'image plate (34 cm diameter)'
_diffrn_detector_area_resol_mean 6.67
_diffrn_detector_type 'STOE Imaging Plate'
_diffrn_measured_fraction_theta_full 0.992
_diffrn_measured_fraction_theta_max 0.990
_diffrn_measurement_details
;
 146 frames, detector distance = 80 mm
;
_diffrn_measurement_device '2-circle diffractometer'
_diffrn_measurement_device_type 'STOE IPDS 2T'
_diffrn_measurement_method 'rotation method, \w scans'
_diffrn_radiation_collimation '0.5 mm diameter, monocapillary'
_diffrn_radiation_monochromator 'plane graphite'
_diffrn_radiation_polarisn_norm 0
_diffrn_radiation_probe x-ray
_diffrn_radiation_type 'Mo K\a'
_diffrn_radiation_wavelength 0.71073
_diffrn_reflns_av_R_equivalents 0.0197
_diffrn_reflns_av_unetI/netI 0.0249
_diffrn_reflns_Laue_measured_fraction_full 0.992
_diffrn_reflns_Laue_measured_fraction_max 0.990
_diffrn_reflns_limit_h_max 10
_diffrn_reflns_limit_h_min -12
_diffrn_reflns_limit_k_max 14
_diffrn_reflns_limit_k_min -14
_diffrn_reflns_limit_l_max 16
_diffrn_reflns_limit_l_min -16
_diffrn_reflns_number 7818
_diffrn_reflns_point_group_measured_fraction_full 0.992
_diffrn_reflns_point_group_measured_fraction_max 0.990
_diffrn_reflns_theta_full 25.242
_diffrn_reflns_theta_max 27.500
_diffrn_reflns_theta_min 2.343
_diffrn_source 'Sealed Mo X-ray tube, 12 x 0.4 mm long-fine focus'
_diffrn_source_current 40
_diffrn_source_power 2.000
_diffrn_source_voltage 50
_exptl_absorpt_coefficient_mu 0.078
_exptl_absorpt_correction_T_max 0.9817
_exptl_absorpt_correction_T_min 0.6713
_exptl_absorpt_correction_type multi-scan
_exptl_absorpt_process_details
;
STOE LANA, absorption correction by scaling of reflection intensities.
J. Koziskova, F. Hahn, J. Richter, J. Kozisek, "Comparison of different
absorption corrections on the model structure of tetrakis(\m~2~-acetato)-
diaqua-di-copper(II)", Acta Chimica Slovaca, vol. 9, no. 2, 2016, pp. 136 - 140.
Afterwards a spherical absorption correction was performed within STOE LANA.
;
_exptl_crystal_colour orange
_exptl_crystal_colour_primary orange
_exptl_crystal_density_diffrn 1.281
_exptl_crystal_density_method 'not measured'
_exptl_crystal_description fragment
_exptl_crystal_F_000 576
_exptl_crystal_size_max 0.3
_exptl_crystal_size_mid 0.267
_exptl_crystal_size_min 0.2
_refine_diff_density_max 0.382
_refine_diff_density_min -0.262
_refine_diff_density_rms 0.052
_refine_ls_extinction_coef 0.022(3)
_refine_ls_extinction_expression Fc^*^=kFc[1+0.001xFc^2^\l^3^/sin(2\q)]^-1/4^
_refine_ls_extinction_method 'SHELXL-2019/2 (Sheldrick 2019)'
_refine_ls_goodness_of_fit_ref 1.069
_refine_ls_hydrogen_treatment constr
_refine_ls_matrix_type full
_refine_ls_number_parameters 191
_refine_ls_number_reflns 3226
_refine_ls_number_restraints 0
_refine_ls_restrained_S_all 1.069
_refine_ls_R_factor_all 0.0617
_refine_ls_R_factor_gt 0.0434
_refine_ls_shift/su_max 0.000
_refine_ls_shift/su_mean 0.000
_refine_ls_structure_factor_coef Fsqd
_refine_ls_weighting_details 'w=1/[\s^2^(Fo^2^)+(0.0557P)^2^+0.6244P] where P=(Fo^2^+2Fc^2^)/3'
_refine_ls_weighting_scheme calc
_refine_ls_wR_factor_gt 0.1049
_refine_ls_wR_factor_ref 0.1201
_reflns_Friedel_coverage 0.000
_reflns_number_gt 2490
_reflns_number_total 3226
_reflns_threshold_expression 'I > 2\s(I)'
_cod_data_source_file d5nr01695a2.cif
_cod_data_source_block bk8orange
_cod_depositor_comments 'Adding full bibliography for 1575913--1575917.cif.'
_cod_database_code 1575913
_shelx_shelxl_version_number 2019/2
_shelx_space_group_comment
;
The symmetry employed for this shelxl refinement is uniquely defined
by the following loop, which should always be used as a source of
symmetry information in preference to the above space-group names.
They are only intended as comments.
;
_shelx_estimated_absorpt_t_max 0.985
_shelx_estimated_absorpt_t_min 0.977
_olex2_refinement_description
;
1. Fixed Uiso
 At 1.2 times of:
  All C(H) groups, All N(H) groups
2.a Aromatic/amide H refined with riding coordinates:
 N2(H2), C1(H1), C2(H2A), C3(H3), C5(H5), C6(H6), C9(H9), C10(H10), C11(H11),
 C12(H12), C14(H14), C15(H15), C16(H16), C17(H17), C18(H18)
;
_olex2_submission_special_instructions 'No special instructions were received'

loop_
_space_group_symop_operation_xyz
'x, y, z'
'-x+1/2, y+1/2, -z+1/2'
'-x, -y, -z'
'x-1/2, -y-1/2, z-1/2'

loop_
_atom_site_label
_atom_site_type_symbol
_atom_site_fract_x
_atom_site_fract_y
_atom_site_fract_z
_atom_site_U_iso_or_equiv
_atom_site_adp_type
_atom_site_occupancy
_atom_site_site_symmetry_order
_atom_site_calc_flag
_atom_site_refinement_flags_posn
_atom_site_refinement_flags_adp
_atom_site_refinement_flags_occupancy
_atom_site_disorder_assembly
_atom_site_disorder_group
N1 N 0.55139(13) 0.60733(11) 0.34162(10) 0.0210(3) Uani 1 1 d . . . . .
N2 N 0.74542(13) 0.71120(11) 0.42635(10) 0.0207(3) Uani 1 1 d . . . . .
H2 H 0.827559 0.701088 0.461890 0.025 Uiso 1 1 calc R U . . .
N3 N 0.94992(13) 0.31290(11) 0.48868(10) 0.0231(3) Uani 1 1 d . . . . .
C1 C 0.30934(16) 0.29888(14) 0.25505(13) 0.0270(3) Uani 1 1 d . . . . .
H1 H 0.253444 0.232566 0.235088 0.032 Uiso 1 1 calc R U . . .
C2 C 0.39168(15) 0.30591(14) 0.35509(12) 0.0240(3) Uani 1 1 d . . . . .
H2A H 0.391197 0.243494 0.402424 0.029 Uiso 1 1 calc R U . . .
C3 C 0.47486(15) 0.40494(13) 0.38553(12) 0.0222(3) Uani 1 1 d . . . . .
H3 H 0.529247 0.408233 0.453021 0.027 Uiso 1 1 calc R U . . .
C4 C 0.47763(15) 0.49967(13) 0.31575(12) 0.0207(3) Uani 1 1 d . . . . .
C5 C 0.39337(16) 0.49211(14) 0.21517(12) 0.0258(3) Uani 1 1 d . . . . .
H5 H 0.392222 0.554840 0.167887 0.031 Uiso 1 1 calc R U . . .
C6 C 0.31178(16) 0.39258(15) 0.18516(13) 0.0284(4) Uani 1 1 d . . . . .
H6 H 0.258014 0.388384 0.117489 0.034 Uiso 1 1 calc R U . . .
C7 C 0.67471(15) 0.60748(13) 0.39592(11) 0.0198(3) Uani 1 1 d . . . . .
C8 C 0.76394(15) 0.50008(13) 0.42981(11) 0.0194(3) Uani 1 1 d . . . . .
C9 C 0.79707(15) 0.42344(13) 0.35502(12) 0.0214(3) Uani 1 1 d . . . . .
H9 H 0.756925 0.432842 0.284139 0.026 Uiso 1 1 calc R U . . .
C10 C 0.89086(15) 0.33282(13) 0.38773(12) 0.0230(3) Uani 1 1 d . . . . .
H10 H 0.914166 0.283060 0.336912 0.028 Uiso 1 1 calc R U . . .
C11 C 0.91407(15) 0.38509(13) 0.56045(12) 0.0221(3) Uani 1 1 d . . . . .
H11 H 0.952298 0.371018 0.631047 0.027 Uiso 1 1 calc R U . . .
C12 C 0.82319(15) 0.47957(13) 0.53534(12) 0.0211(3) Uani 1 1 d . . . . .
H12 H 0.802150 0.528270 0.587733 0.025 Uiso 1 1 calc R U . . .
C13 C 0.70513(15) 0.83171(13) 0.40877(11) 0.0194(3) Uani 1 1 d . . . . .
C14 C 0.81129(16) 0.91591(13) 0.42766(12) 0.0225(3) Uani 1 1 d . . . . .
H14 H 0.901381 0.890451 0.449856 0.027 Uiso 1 1 calc R U . . .
C15 C 0.78281(17) 1.03645(14) 0.41348(12) 0.0253(3) Uani 1 1 d . . . . .
H15 H 0.853998 1.091790 0.426034 0.030 Uiso 1 1 calc R U . . .
C16 C 0.64929(17) 1.07596(14) 0.38073(13) 0.0269(4) Uani 1 1 d . . . . .
H16 H 0.630478 1.157310 0.370755 0.032 Uiso 1 1 calc R U . . .
C17 C 0.54408(17) 0.99272(14) 0.36303(13) 0.0263(4) Uani 1 1 d . . . . .
H17 H 0.454187 1.018945 0.341519 0.032 Uiso 1 1 calc R U . . .
C18 C 0.57041(15) 0.87059(14) 0.37682(12) 0.0229(3) Uani 1 1 d . . . . .
H18 H 0.498853 0.815604 0.364842 0.027 Uiso 1 1 calc R U . . .

loop_
_atom_site_aniso_label
_atom_site_aniso_U_11
_atom_site_aniso_U_22
_atom_site_aniso_U_33
_atom_site_aniso_U_23
_atom_site_aniso_U_13
_atom_site_aniso_U_12
N1 0.0218(6) 0.0181(6) 0.0221(6) 0.0017(5) 0.0021(5) 0.0015(5)
N2 0.0199(6) 0.0168(6) 0.0238(6) 0.0026(5) 0.0012(5) 0.0023(5)
N3 0.0246(6) 0.0174(6) 0.0269(7) 0.0032(5) 0.0043(5) 0.0007(5)
C1 0.0264(8) 0.0230(8) 0.0326(8) -0.0072(6) 0.0089(6) -0.0035(6)
C2 0.0270(8) 0.0186(7) 0.0288(8) -0.0005(6) 0.0112(6) 0.0021(6)
C3 0.0233(7) 0.0221(7) 0.0213(7) -0.0002(6) 0.0046(6) 0.0029(6)
C4 0.0198(7) 0.0189(7) 0.0238(7) -0.0011(5) 0.0056(5) 0.0032(5)
C5 0.0279(8) 0.0247(8) 0.0245(8) 0.0026(6) 0.0048(6) 0.0016(6)
C6 0.0264(8) 0.0322(9) 0.0252(8) -0.0040(7) 0.0026(6) -0.0007(7)
C7 0.0257(7) 0.0160(7) 0.0184(7) 0.0013(5) 0.0063(5) 0.0016(6)
C8 0.0204(7) 0.0158(7) 0.0219(7) 0.0017(5) 0.0039(5) -0.0007(5)
C9 0.0240(7) 0.0187(7) 0.0207(7) 0.0008(6) 0.0030(5) -0.0009(6)
C10 0.0277(8) 0.0164(7) 0.0251(8) -0.0004(6) 0.0059(6) 0.0012(6)
C11 0.0240(7) 0.0199(7) 0.0218(7) 0.0041(6) 0.0033(6) -0.0008(6)
C12 0.0232(7) 0.0184(7) 0.0221(7) 0.0011(6) 0.0057(5) -0.0009(6)
C13 0.0254(7) 0.0154(7) 0.0172(7) 0.0007(5) 0.0045(5) 0.0021(6)
C14 0.0241(7) 0.0201(7) 0.0213(7) 0.0005(6) 0.0004(6) 0.0015(6)
C15 0.0300(8) 0.0175(7) 0.0267(8) -0.0020(6) 0.0021(6) -0.0021(6)
C16 0.0328(9) 0.0172(7) 0.0296(8) -0.0006(6) 0.0041(6) 0.0039(6)
C17 0.0265(8) 0.0219(8) 0.0307(8) 0.0019(6) 0.0068(6) 0.0054(6)
C18 0.0212(7) 0.0211(8) 0.0268(8) 0.0011(6) 0.0060(6) 0.0008(6)

loop_
_atom_type_symbol
_atom_type_description
_atom_type_scat_dispersion_real
_atom_type_scat_dispersion_imag
_atom_type_scat_source
C C 0.0033 0.0016 'International Tables Vol C Tables 4.2.6.8 and 6.1.1.4'
H H 0.0000 0.0000 'International Tables Vol C Tables 4.2.6.8 and 6.1.1.4'
N N 0.0061 0.0033 'International Tables Vol C Tables 4.2.6.8 and 6.1.1.4'

loop_
_geom_angle_atom_site_label_1
_geom_angle_atom_site_label_2
_geom_angle_atom_site_label_3
_geom_angle
_geom_angle_site_symmetry_1
_geom_angle_site_symmetry_3
_geom_angle_publ_flag
C7 N1 C4 121.61(12) . . ?
C7 N2 H2 114.8 . . ?
C7 N2 C13 130.32(12) . . ?
C13 N2 H2 114.8 . . ?
C11 N3 C10 117.18(13) . . ?
C2 C1 H1 120.6 . . ?
C2 C1 C6 118.84(15) . . ?
C6 C1 H1 120.6 . . ?
C1 C2 H2A 119.6 . . ?
C1 C2 C3 120.85(15) . . ?
C3 C2 H2A 119.6 . . ?
C2 C3 H3 119.7 . . ?
C2 C3 C4 120.64(14) . . ?
C4 C3 H3 119.7 . . ?
C3 C4 N1 124.73(13) . . ?
C3 C4 C5 118.07(14) . . ?
C5 C4 N1 117.00(13) . . ?
C4 C5 H5 119.6 . . ?
C6 C5 C4 120.90(15) . . ?
C6 C5 H5 119.6 . . ?
C1 C6 H6 119.7 . . ?
C5 C6 C1 120.68(15) . . ?
C5 C6 H6 119.7 . . ?
N1 C7 N2 122.44(13) . . ?
N1 C7 C8 126.95(13) . . ?
N2 C7 C8 110.52(12) . . ?
C9 C8 C7 120.06(13) . . ?
C9 C8 C12 118.36(13) . . ?
C12 C8 C7 121.42(13) . . ?
C8 C9 H9 120.6 . . ?
C10 C9 C8 118.82(13) . . ?
C10 C9 H9 120.6 . . ?
N3 C10 C9 123.49(14) . . ?
N3 C10 H10 118.3 . . ?
C9 C10 H10 118.3 . . ?
N3 C11 H11 118.2 . . ?
N3 C11 C12 123.58(14) . . ?
C12 C11 H11 118.2 . . ?
C8 C12 H12 120.7 . . ?
C11 C12 C8 118.53(14) . . ?
C11 C12 H12 120.7 . . ?
C14 C13 N2 115.59(13) . . ?
C18 C13 N2 124.84(13) . . ?
C18 C13 C14 119.56(13) . . ?
C13 C14 H14 119.9 . . ?
C15 C14 C13 120.23(14) . . ?
C15 C14 H14 119.9 . . ?
C14 C15 H15 119.7 . . ?
C14 C15 C16 120.66(15) . . ?
C16 C15 H15 119.7 . . ?
C15 C16 H16 120.4 . . ?
C15 C16 C17 119.12(14) . . ?
C17 C16 H16 120.4 . . ?
C16 C17 H17 119.4 . . ?
C16 C17 C18 121.22(15) . . ?
C18 C17 H17 119.4 . . ?
C13 C18 H18 120.4 . . ?
C17 C18 C13 119.21(14) . . ?
C17 C18 H18 120.4 . . ?

loop_
_geom_bond_atom_site_label_1
_geom_bond_atom_site_label_2
_geom_bond_distance
_geom_bond_site_symmetry_2
_geom_bond_publ_flag
N1 C4 1.4117(19) . ?
N1 C7 1.2842(19) . ?
N2 H2 0.8600 . ?
N2 C7 1.3694(19) . ?
N2 C13 1.4076(18) . ?
N3 C10 1.3390(19) . ?
N3 C11 1.338(2) . ?
C1 H1 0.9300 . ?
C1 C2 1.386(2) . ?
C1 C6 1.389(2) . ?
C2 H2A 0.9300 . ?
C2 C3 1.389(2) . ?
C3 H3 0.9300 . ?
C3 C4 1.397(2) . ?
C4 C5 1.400(2) . ?
C5 H5 0.9300 . ?
C5 C6 1.384(2) . ?
C6 H6 0.9300 . ?
C7 C8 1.502(2) . ?
C8 C9 1.387(2) . ?
C8 C12 1.394(2) . ?
C9 H9 0.9300 . ?
C9 C10 1.383(2) . ?
C10 H10 0.9300 . ?
C11 H11 0.9300 . ?
C11 C12 1.384(2) . ?
C12 H12 0.9300 . ?
C13 C14 1.399(2) . ?
C13 C18 1.392(2) . ?
C14 H14 0.9300 . ?
C14 C15 1.378(2) . ?
C15 H15 0.9300 . ?
C15 C16 1.384(2) . ?
C16 H16 0.9300 . ?
C16 C17 1.385(2) . ?
C17 H17 0.9300 . ?
C17 C18 1.392(2) . ?
C18 H18 0.9300 . ?

loop_
_geom_torsion_atom_site_label_1
_geom_torsion_atom_site_label_2
_geom_torsion_atom_site_label_3
_geom_torsion_atom_site_label_4
_geom_torsion
_geom_torsion_site_symmetry_1
_geom_torsion_site_symmetry_2
_geom_torsion_site_symmetry_3
_geom_torsion_site_symmetry_4
_geom_torsion_publ_flag
N1 C4 C5 C6 -176.48(14) . . . . ?
N1 C7 C8 C9 60.3(2) . . . . ?
N1 C7 C8 C12 -124.43(17) . . . . ?
N2 C7 C8 C9 -116.51(15) . . . . ?
N2 C7 C8 C12 58.79(18) . . . . ?
N2 C13 C14 C15 -179.58(14) . . . . ?
N2 C13 C18 C17 179.45(14) . . . . ?
N3 C11 C12 C8 0.9(2) . . . . ?
C1 C2 C3 C4 -0.2(2) . . . . ?
C2 C1 C6 C5 -0.9(2) . . . . ?
C2 C3 C4 N1 175.46(13) . . . . ?
C2 C3 C4 C5 0.6(2) . . . . ?
C3 C4 C5 C6 -1.2(2) . . . . ?
C4 N1 C7 N2 -176.57(13) . . . . ?
C4 N1 C7 C8 7.0(2) . . . . ?
C4 C5 C6 C1 1.4(2) . . . . ?
C6 C1 C2 C3 0.3(2) . . . . ?
C7 N1 C4 C3 43.7(2) . . . . ?
C7 N1 C4 C5 -141.37(15) . . . . ?
C7 N2 C13 C14 -164.87(14) . . . . ?
C7 N2 C13 C18 16.4(2) . . . . ?
C7 C8 C9 C10 173.18(13) . . . . ?
C7 C8 C12 C11 -174.27(13) . . . . ?
C8 C9 C10 N3 1.5(2) . . . . ?
C9 C8 C12 C11 1.1(2) . . . . ?
C10 N3 C11 C12 -1.7(2) . . . . ?
C11 N3 C10 C9 0.5(2) . . . . ?
C12 C8 C9 C10 -2.3(2) . . . . ?
C13 N2 C7 N1 0.6(2) . . . . ?
C13 N2 C7 C8 177.58(14) . . . . ?
C13 C14 C15 C16 0.2(2) . . . . ?
C14 C13 C18 C17 0.8(2) . . . . ?
C14 C15 C16 C17 0.5(2) . . . . ?
C15 C16 C17 C18 -0.5(2) . . . . ?
C16 C17 C18 C13 -0.2(2) . . . . ?
C18 C13 C14 C15 -0.8(2) . . . . ?
